data_7234157
loop_
_publ_author_name
'Liao, Jun-Yi'
'Wu, Qing-Yan'
'Lu, Xiuqiang'
'Zou, Ning'
'Pan, Cheng-Xue'
'Liang, Cui'
'SU, Guifa'
'Mo, Dong-Liang'

_publ_section_title
;
 Copper-Catalyzed Diastereoselective O-Transfer Reaction of
 N-Vinyl-\a,\b-Unsaturated Nitrones with Ketenes into \g-Lactones through
 [5+2] Cycloaddition and N-O Bond Cleavage
;
_journal_name_full 'Green Chemistry'
_journal_paper_doi 10.1039/C9GC01811E
_journal_year 2019
_chemical_formula_moiety 'C29 H25 N O2'
_chemical_formula_sum 'C29 H25 N O2'
_chemical_formula_weight 419.50
_space_group_crystal_system monoclinic
_space_group_IT_number 14
_space_group_name_Hall '-P 2ybc'
_space_group_name_H-M_alt 'P 1 21/c 1'
_symmetry_space_group_name_Hall '-P 2ybc'
_symmetry_space_group_name_H-M 'P 1 21/c 1'
_atom_sites_solution_hydrogens geom
_atom_sites_solution_primary direct
_atom_sites_solution_secondary difmap
_audit_creation_date 2018-10-15
_audit_creation_method
;
Olex2 1.2-beta
(compiled 2018.04.26 svn.r3504 for OlexSys, GUI svn.r5492)
;
_audit_update_record
;
2019-05-13 deposited with the CCDC.    2019-09-24 downloaded from the CCDC.
;
_cell_angle_alpha 90.00
_cell_angle_beta 109.759(17)
_cell_angle_gamma 90.00
_cell_formula_units_Z 4
_cell_length_a 13.123(14)
_cell_length_b 11.404(12)
_cell_length_c 16.760(18)
_cell_measurement_reflns_used 8491
_cell_measurement_temperature 296(2)
_cell_measurement_theta_max 25.24
_cell_measurement_theta_min 2.20
_cell_volume 2361(4)
_computing_cell_refinement 'SAINT v8.27A (Bruker, 2012)'
_computing_data_reduction 'SAINT v8.27A (Bruker, 2012)'
_computing_molecular_graphics 'Olex2 (Dolomanov et al., 2009)'
_computing_publication_material 'Olex2 (Dolomanov et al., 2009)'
_computing_structure_refinement 'XL (Sheldrick, 2008)'
_computing_structure_solution 'XS (Sheldrick, 2008)'
_diffrn_ambient_temperature 296.15
_diffrn_measured_fraction_theta_full 0.989
_diffrn_measured_fraction_theta_max 0.989
_diffrn_measurement_device_type 'Bruker APEX-II CCD'
_diffrn_measurement_method '\f and \w scans'
_diffrn_radiation_monochromator graphite
_diffrn_radiation_type MoK\a
_diffrn_radiation_wavelength 0.71073
_diffrn_reflns_av_R_equivalents 0.0365
_diffrn_reflns_av_unetI/netI 0.0252
_diffrn_reflns_limit_h_max 15
_diffrn_reflns_limit_h_min -15
_diffrn_reflns_limit_k_max 13
_diffrn_reflns_limit_k_min -13
_diffrn_reflns_limit_l_max 20
_diffrn_reflns_limit_l_min -20
_diffrn_reflns_number 25354
_diffrn_reflns_theta_full 25.59
_diffrn_reflns_theta_max 25.59
_diffrn_reflns_theta_min 1.65
_diffrn_source 'fine-focus sealed tube'
_diffrn_standards_number 0
_exptl_absorpt_coefficient_mu 0.073
_exptl_absorpt_correction_type none
_exptl_crystal_density_diffrn 1.180
_exptl_crystal_density_method 'not measured'
_exptl_crystal_description block
_exptl_crystal_F_000 888
_refine_diff_density_max 0.528
_refine_diff_density_min -0.538
_refine_diff_density_rms 0.053
_refine_ls_extinction_method none
_refine_ls_goodness_of_fit_ref 1.035
_refine_ls_hydrogen_treatment constr
_refine_ls_matrix_type full
_refine_ls_number_parameters 291
_refine_ls_number_reflns 4388
_refine_ls_number_restraints 684
_refine_ls_restrained_S_all 1.268
_refine_ls_R_factor_all 0.0826
_refine_ls_R_factor_gt 0.0656
_refine_ls_shift/su_max 0.000
_refine_ls_shift/su_mean 0.000
_refine_ls_structure_factor_coef Fsqd
_refine_ls_weighting_details 'calc w=1/[\s^2^(Fo^2^)+(0.1003P)^2^+1.3480P] where P=(Fo^2^+2Fc^2^)/3'
_refine_ls_weighting_scheme calc
_refine_ls_wR_factor_gt 0.1798
_refine_ls_wR_factor_ref 0.1981
_reflns_number_gt 3375
_reflns_number_total 4388
_reflns_threshold_expression >2sigma(I)
_cod_data_source_file c9gc01811e2.cif
_cod_data_source_block aaaa
_cod_original_cell_volume 2360(4)
_cod_database_code 7234157
_olex2_refinement_description
;
1. Fixed Uiso
 At 1.2 times of:
  All C(H) groups
 At 1.5 times of:
  All C(H,H,H) groups
2. Uiso/Uaniso restraints and constraints
C3 \\sim C5 \\sim C6 \\sim C7 \\sim C8 \\sim C9 \\sim C10 \\sim C11 \\sim C12
\\sim C13 \\sim C14 \\sim C15 \\sim C16 \\sim C17 \\sim C18 \\sim C19 \\sim C20
\\sim C21 \\sim C22 \\sim C23 \\sim C24 \\sim C25 \\sim C27 \\sim C28 \\sim C29
\\sim C30 \\sim C31 \\sim C1AA \\sim C0AA: within 3.8A with sigma of 0.01 and
sigma for terminal atoms of 0.02
3.a Ternary CH refined with riding coordinates:
 C9(H9), C10(H10), C12(H12)
3.b Aromatic/amide H refined with riding coordinates:
 C6(H6), C15(H15), C17(H17), C18(H18), C19(H19), C20(H20), C22(H22), C23(H23),
 C24(H24), C25(H25), C27(H27), C28(H28), C30(H30), C31(H31), C1AA(H1AA),
 C0AA(H0AA)
3.c Idealised Me refined as rotating group:
 C21(H21A,H21B,H21C), C29(H29A,H29B,H29C)
;
_olex2_submission_special_instructions 'No special instructions were received'

loop_
_space_group_symop_id
_space_group_symop_operation_xyz
1 'x, y, z'
2 '-x, y+1/2, -z+1/2'
3 '-x, -y, -z'
4 'x, -y-1/2, z-1/2'

loop_
_atom_site_label
_atom_site_type_symbol
_atom_site_fract_x
_atom_site_fract_y
_atom_site_fract_z
_atom_site_U_iso_or_equiv
_atom_site_adp_type
_atom_site_occupancy
_atom_site_calc_flag
_atom_site_refinement_flags_posn
_atom_site_refinement_flags_adp
N1 N 0.25533(19) 0.3708(2) 0.16138(16) 0.0495(6) Uani 1 d . .
O2 O 0.36483(16) 0.41992(19) 0.02102(12) 0.0555(6) Uani 1 d . .
C3 C 0.2862(2) 0.4661(2) 0.12871(16) 0.0431(6) Uani 1 d . U
O4 O 0.4528(2) 0.3275(2) -0.05377(14) 0.0715(7) Uani 1 d . .
C5 C 0.1263(2) 0.5728(3) 0.12530(17) 0.0471(6) Uani 1 d . U
C6 C 0.2254(2) 0.5675(2) 0.11105(17) 0.0459(6) Uani 1 d . U
H6 H 0.2502 0.6325 0.0896 0.055 Uiso 1 calc R .
C7 C 0.5447(2) 0.4198(2) 0.24800(17) 0.0447(6) Uani 1 d . U
C8 C 0.1612(2) 0.3759(3) 0.1775(2) 0.0526(7) Uani 1 d . U
C9 C 0.3904(2) 0.4611(2) 0.10925(16) 0.0446(6) Uani 1 d . U
H9 H 0.4207 0.5404 0.1139 0.054 Uiso 1 calc R .
C10 C 0.4791(2) 0.3771(2) 0.16050(17) 0.0432(6) Uani 1 d . U
H10 H 0.4459 0.3018 0.1657 0.052 Uiso 1 calc R .
C11 C 0.0635(2) 0.6842(3) 0.10431(18) 0.0517(7) Uani 1 d . U
C12 C 0.5428(2) 0.3622(3) 0.09861(18) 0.0496(7) Uani 1 d . U
H12 H 0.5850 0.4341 0.1021 0.060 Uiso 1 calc R .
C13 C 0.0931(2) 0.4744(3) 0.15958(19) 0.0506(7) Uani 1 d . U
C14 C 0.6209(2) 0.2611(3) 0.11265(18) 0.0555(7) Uani 1 d . U
C15 C 0.6062(2) 0.5220(3) 0.26081(19) 0.0523(7) Uani 1 d . U
H15 H 0.6072 0.5659 0.2143 0.063 Uiso 1 calc R .
C16 C 0.4529(2) 0.3640(3) 0.01352(19) 0.0525(7) Uani 1 d . U
C17 C 0.5452(3) 0.3560(3) 0.31851(19) 0.0613(8) Uani 1 d . U
H17 H 0.5044 0.2877 0.3115 0.074 Uiso 1 calc R .
C18 C 0.1137(3) 0.7898(3) 0.1351(2) 0.0620(8) Uani 1 d . U
H18 H 0.1854 0.7904 0.1711 0.074 Uiso 1 calc R .
C19 C 0.6655(3) 0.5591(3) 0.3414(2) 0.0645(8) Uani 1 d . U
H19 H 0.7054 0.6282 0.3492 0.077 Uiso 1 calc R .
C20 C 0.6056(3) 0.3928(4) 0.3989(2) 0.0811(11) Uani 1 d . U
H20 H 0.6058 0.3490 0.4457 0.097 Uiso 1 calc R .
C21 C -0.0107(3) 0.4732(4) 0.1808(3) 0.0771(10) Uani 1 d . U
H21A H -0.0315 0.5522 0.1877 0.116 Uiso 1 calc GR .
H21B H 0.0010 0.4304 0.2325 0.116 Uiso 1 calc GR .
H21C H -0.0672 0.4361 0.1356 0.116 Uiso 1 calc GR .
C22 C 0.0579(3) 0.8945(3) 0.1124(3) 0.0746(9) Uani 1 d . U
H22 H 0.0921 0.9651 0.1331 0.090 Uiso 1 calc R .
C23 C 0.6654(3) 0.4939(4) 0.4100(2) 0.0802(11) Uani 1 d . U
H23 H 0.7062 0.5182 0.4645 0.096 Uiso 1 calc R .
C24 C 0.7223(3) 0.2792(4) 0.1092(3) 0.0872(11) Uani 1 d . U
H24 H 0.7429 0.3545 0.0997 0.105 Uiso 1 calc R .
C25 C -0.0446(3) 0.6858(3) 0.0507(2) 0.0711(9) Uani 1 d . U
H25 H -0.0798 0.6157 0.0297 0.085 Uiso 1 calc R .
C27 C -0.0482(3) 0.8939(4) 0.0590(3) 0.0825(11) Uani 1 d . U
H27 H -0.0853 0.9644 0.0436 0.099 Uiso 1 calc R .
C28 C -0.0994(3) 0.7910(4) 0.0286(3) 0.0839(11) Uani 1 d . U
H28 H -0.1713 0.7915 -0.0069 0.101 Uiso 1 calc R .
C29 C 0.1344(3) 0.2669(3) 0.2175(3) 0.0852(12) Uani 1 d . U
H29A H 0.1968 0.2167 0.2360 0.128 Uiso 1 calc GR .
H29B H 0.0757 0.2262 0.1766 0.128 Uiso 1 calc GR .
H29C H 0.1138 0.2885 0.2652 0.128 Uiso 1 calc GR .
C30 C 0.5956(4) 0.1508(4) 0.1287(3) 0.0898(11) Uani 1 d . U
H30 H 0.5273 0.1360 0.1317 0.108 Uiso 1 calc R .
C31 C 0.6686(4) 0.0587(4) 0.1409(3) 0.1026(13) Uani 1 d . U
H31 H 0.6488 -0.0166 0.1512 0.123 Uiso 1 calc R .
C1AA C 0.7951(3) 0.1875(5) 0.1196(4) 0.1099(15) Uani 1 d . U
H1AA H 0.8624 0.2004 0.1141 0.132 Uiso 1 calc R .
C0AA C 0.7675(4) 0.0792(5) 0.1378(3) 0.0980(14) Uani 1 d . U
H0AA H 0.8176 0.0185 0.1483 0.118 Uiso 1 calc R .

loop_
_atom_site_aniso_label
_atom_site_aniso_U_11
_atom_site_aniso_U_22
_atom_site_aniso_U_33
_atom_site_aniso_U_23
_atom_site_aniso_U_13
_atom_site_aniso_U_12
N1 0.0482(13) 0.0445(13) 0.0598(14) 0.0005(10) 0.0234(11) 0.0024(10)
O2 0.0502(11) 0.0726(14) 0.0443(10) 0.0064(9) 0.0167(9) 0.0161(10)
C3 0.0408(13) 0.0454(13) 0.0436(13) 0.0003(11) 0.0149(10) 0.0025(11)
O4 0.0818(16) 0.0881(17) 0.0509(12) 0.0051(11) 0.0306(11) 0.0237(13)
C5 0.0425(13) 0.0511(15) 0.0453(13) -0.0054(11) 0.0114(11) 0.0058(11)
C6 0.0445(14) 0.0467(14) 0.0473(14) 0.0038(11) 0.0167(11) 0.0039(11)
C7 0.0389(13) 0.0471(14) 0.0482(14) 0.0073(11) 0.0149(11) 0.0039(11)
C8 0.0483(15) 0.0483(15) 0.0659(17) -0.0026(13) 0.0255(13) -0.0033(12)
C9 0.0440(13) 0.0465(14) 0.0448(13) 0.0049(11) 0.0168(11) 0.0050(11)
C10 0.0407(13) 0.0430(13) 0.0498(14) 0.0054(11) 0.0202(11) 0.0036(11)
C11 0.0487(14) 0.0576(16) 0.0502(14) 0.0002(12) 0.0184(12) 0.0137(12)
C12 0.0466(14) 0.0560(15) 0.0528(14) 0.0091(12) 0.0253(12) 0.0073(12)
C13 0.0414(14) 0.0539(16) 0.0578(15) -0.0070(13) 0.0183(12) -0.0018(12)
C14 0.0515(15) 0.0703(18) 0.0486(14) 0.0063(13) 0.0221(12) 0.0192(13)
C15 0.0508(15) 0.0516(15) 0.0559(15) 0.0087(12) 0.0196(12) -0.0046(12)
C16 0.0543(15) 0.0576(16) 0.0517(15) 0.0096(13) 0.0257(12) 0.0110(13)
C17 0.0641(17) 0.0609(17) 0.0525(16) 0.0127(13) 0.0113(13) -0.0152(14)
C18 0.0565(16) 0.0598(17) 0.0709(18) 0.0018(14) 0.0232(14) 0.0101(14)
C19 0.0581(18) 0.0635(18) 0.0657(19) 0.0003(15) 0.0127(15) -0.0165(15)
C20 0.089(2) 0.087(2) 0.0537(18) 0.0201(17) 0.0054(17) -0.0239(19)
C21 0.0551(19) 0.079(2) 0.109(3) 0.004(2) 0.0426(19) 0.0021(17)
C22 0.084(2) 0.0598(19) 0.088(2) 0.0058(17) 0.0396(19) 0.0118(17)
C23 0.076(2) 0.092(2) 0.0551(18) 0.0042(17) -0.0010(16) -0.0243(19)
C24 0.0492(17) 0.092(2) 0.115(3) -0.027(2) 0.0199(18) 0.0067(17)
C25 0.0583(17) 0.076(2) 0.0688(19) -0.0054(16) 0.0083(15) 0.0197(16)
C27 0.084(2) 0.079(2) 0.092(2) 0.023(2) 0.039(2) 0.039(2)
C28 0.065(2) 0.096(3) 0.080(2) 0.009(2) 0.0099(17) 0.0335(19)
C29 0.084(2) 0.061(2) 0.132(3) 0.017(2) 0.064(2) 0.0022(18)
C30 0.090(2) 0.084(2) 0.119(3) 0.036(2) 0.067(2) 0.0347(19)
C31 0.122(3) 0.096(3) 0.112(3) 0.042(2) 0.067(2) 0.049(2)
C1AA 0.056(2) 0.128(3) 0.132(3) -0.031(3) 0.014(2) 0.024(2)
C0AA 0.090(3) 0.124(3) 0.071(2) 0.009(2) 0.015(2) 0.063(3)

loop_
_atom_type_symbol
_atom_type_description
_atom_type_scat_dispersion_real
_atom_type_scat_dispersion_imag
_atom_type_scat_source
C C 0.0033 0.0016 'International Tables Vol C Tables 4.2.6.8 and 6.1.1.4'
H H 0.0000 0.0000 'International Tables Vol C Tables 4.2.6.8 and 6.1.1.4'
N N 0.0061 0.0033 'International Tables Vol C Tables 4.2.6.8 and 6.1.1.4'
O O 0.0106 0.0060 'International Tables Vol C Tables 4.2.6.8 and 6.1.1.4'

loop_
_geom_angle_atom_site_label_1
_geom_angle_atom_site_label_2
_geom_angle_atom_site_label_3
_geom_angle
C3 N1 C8 118.0(2)
C16 O2 C9 109.2(2)
N1 C3 C6 122.3(2)
N1 C3 C9 118.6(2)
C6 C3 C9 119.1(2)
C6 C5 C11 117.9(3)
C13 C5 C6 118.2(3)
C13 C5 C11 123.9(3)
C3 C6 C5 120.2(3)
C15 C7 C10 122.0(2)
C17 C7 C10 119.8(3)
C17 C7 C15 118.2(3)
N1 C8 C13 123.4(3)
N1 C8 C29 114.8(3)
C13 C8 C29 121.8(3)
O2 C9 C3 108.2(2)
O2 C9 C10 103.6(2)
C3 C9 C10 118.4(2)
C7 C10 C9 114.8(2)
C7 C10 C12 115.3(2)
C9 C10 C12 100.0(2)
C18 C11 C5 119.8(3)
C18 C11 C25 118.7(3)
C25 C11 C5 121.5(3)
C14 C12 C10 118.2(2)
C14 C12 C16 115.5(3)
C16 C12 C10 101.8(2)
C5 C13 C8 117.8(3)
C5 C13 C21 122.2(3)
C8 C13 C21 119.9(3)
C24 C14 C12 119.9(3)
C30 C14 C12 122.9(3)
C30 C14 C24 117.2(3)
C19 C15 C7 121.0(3)
O2 C16 C12 109.6(2)
O4 C16 O2 121.1(3)
O4 C16 C12 129.2(3)
C20 C17 C7 120.6(3)
C22 C18 C11 120.4(3)
C23 C19 C15 119.7(3)
C23 C20 C17 120.2(3)
C27 C22 C18 119.9(4)
C19 C23 C20 120.3(3)
C14 C24 C1AA 121.3(5)
C28 C25 C11 120.3(4)
C28 C27 C22 120.6(3)
C27 C28 C25 120.1(4)
C14 C30 C31 122.0(4)
C0AA C31 C30 119.5(5)
C0AA C1AA C24 119.5(5)
C31 C0AA C1AA 120.4(4)

loop_
_geom_bond_atom_site_label_1
_geom_bond_atom_site_label_2
_geom_bond_distance
N1 C3 1.340(4)
N1 C8 1.352(4)
O2 C9 1.478(4)
O2 C16 1.362(4)
C3 C6 1.379(4)
C3 C9 1.510(4)
O4 C16 1.202(4)
C5 C6 1.400(4)
C5 C11 1.491(4)
C5 C13 1.396(4)
C7 C10 1.508(4)
C7 C15 1.392(4)
C7 C17 1.386(4)
C8 C13 1.403(4)
C8 C29 1.509(5)
C9 C10 1.529(4)
C10 C12 1.546(4)
C11 C18 1.386(5)
C11 C25 1.400(5)
C12 C14 1.507(4)
C12 C16 1.513(4)
C13 C21 1.520(4)
C14 C24 1.368(5)
C14 C30 1.352(5)
C15 C19 1.378(5)
C17 C20 1.377(5)
C18 C22 1.384(5)
C19 C23 1.370(5)
C20 C23 1.371(5)
C22 C27 1.378(6)
C24 C1AA 1.387(6)
C25 C28 1.383(5)
C27 C28 1.362(6)
C30 C31 1.389(6)
C31 C0AA 1.337(7)
C1AA C0AA 1.350(7)
